data_7242886
loop_
_publ_author_name
'Kodama, Koichi'
'Takase, Fusato'
'Hirose, Takuji'

_publ_section_title
;
 Direct enantioseparation of axially chiral
 1,1&#x2032;-biaryl-2,2&#x2032;-diols using amidine-based resolving agents
;
_journal_issue 30
_journal_name_full 'RSC Advances'
_journal_page_first 18162
_journal_page_last 18170
_journal_paper_doi 10.1039/D1RA03546K
_journal_volume 11
_journal_year 2021
_chemical_absolute_configuration rm
_chemical_formula_sum 'C63 H52 N2 O4'
_chemical_formula_weight 901.06
_space_group_crystal_system orthorhombic
_space_group_IT_number 19
_space_group_name_Hall 'P 2ac 2ab'
_space_group_name_H-M_alt 'P 21 21 21'
_atom_sites_solution_hydrogens mixed
_audit_creation_method SHELXL-2018/1
_audit_update_record
;
2021-01-20 deposited with the CCDC.	2021-05-13 downloaded from the CCDC.
;
_cell_angle_alpha 90
_cell_angle_beta 90
_cell_angle_gamma 90
_cell_formula_units_Z 4
_cell_length_a 10.0606(15)
_cell_length_b 20.736(3)
_cell_length_c 22.810(3)
_cell_measurement_reflns_used 3333
_cell_measurement_temperature 150(2)
_cell_measurement_theta_max 21.68
_cell_measurement_theta_min 2.25
_cell_volume 4758.5(12)
_computing_structure_refinement 'SHELXL-2018/1 (Sheldrick, 2018)'
_diffrn_ambient_temperature 150(2)
_diffrn_measured_fraction_theta_full 0.999
_diffrn_measured_fraction_theta_max 0.999
_diffrn_measurement_device_type 'Bruker APEX-II CCD'
_diffrn_measurement_method '\f and \w scans'
_diffrn_radiation_type MoK\a
_diffrn_radiation_wavelength 0.71073
_diffrn_reflns_av_R_equivalents 0.0902
_diffrn_reflns_av_unetI/netI 0.1168
_diffrn_reflns_Laue_measured_fraction_full 0.999
_diffrn_reflns_Laue_measured_fraction_max 0.999
_diffrn_reflns_limit_h_max 11
_diffrn_reflns_limit_h_min -7
_diffrn_reflns_limit_k_max 24
_diffrn_reflns_limit_k_min -24
_diffrn_reflns_limit_l_max 27
_diffrn_reflns_limit_l_min -27
_diffrn_reflns_number 22966
_diffrn_reflns_point_group_measured_fraction_full 0.997
_diffrn_reflns_point_group_measured_fraction_max 0.997
_diffrn_reflns_theta_full 24.997
_diffrn_reflns_theta_max 24.997
_diffrn_reflns_theta_min 1.327
_exptl_absorpt_coefficient_mu 0.078
_exptl_absorpt_correction_T_max 0.997
_exptl_absorpt_correction_T_min 0.892
_exptl_absorpt_correction_type multi-scan
_exptl_crystal_colour colorless
_exptl_crystal_density_diffrn 1.258
_exptl_crystal_description platelet
_exptl_crystal_F_000 1904
_exptl_crystal_size_max 0.130
_exptl_crystal_size_mid 0.120
_exptl_crystal_size_min 0.040
_refine_diff_density_max 0.158
_refine_diff_density_min -0.178
_refine_diff_density_rms 0.036
_refine_ls_abs_structure_details
;
 Flack x determined using 1722 quotients [(I+)-(I-)]/[(I+)+(I-)]
 (Parsons, Flack and Wagner, Acta Cryst. B69 (2013) 249-259).
;
_refine_ls_abs_structure_Flack -0.3(10)
_refine_ls_extinction_method none
_refine_ls_goodness_of_fit_ref 0.794
_refine_ls_hydrogen_treatment mixed
_refine_ls_matrix_type full
_refine_ls_number_parameters 644
_refine_ls_number_reflns 8364
_refine_ls_number_restraints 0
_refine_ls_restrained_S_all 0.794
_refine_ls_R_factor_all 0.0797
_refine_ls_R_factor_gt 0.0419
_refine_ls_shift/su_max 0.001
_refine_ls_shift/su_mean 0.000
_refine_ls_structure_factor_coef Fsqd
_refine_ls_weighting_details 'w=1/[\s^2^(Fo^2^)+(0.0219P)^2^] where P=(Fo^2^+2Fc^2^)/3'
_refine_ls_weighting_scheme calc
_refine_ls_wR_factor_gt 0.0754
_refine_ls_wR_factor_ref 0.0858
_reflns_Friedel_coverage 0.788
_reflns_Friedel_fraction_full 0.994
_reflns_Friedel_fraction_max 0.994
_reflns_number_gt 5316
_reflns_number_total 8364
_reflns_threshold_expression 'I > 2\s(I)'
_cod_data_source_file d1ra03546k2.cif
_cod_data_source_block 2a_2(S)-1a
_cod_original_cell_volume 4758.6(12)
_cod_database_code 7242886
_shelx_shelxl_version_number 2018/1
_shelx_space_group_comment
;
The symmetry employed for this shelxl refinement is uniquely defined
by the following loop, which should always be used as a source of
symmetry information in preference to the above space-group names.
They are only intended as comments.
;
_shelx_estimated_absorpt_t_min 0.990
_shelx_estimated_absorpt_t_max 0.997

loop_
_space_group_symop_operation_xyz
'x, y, z'
'-x+1/2, -y, z+1/2'
'x+1/2, -y+1/2, -z'
'-x, y+1/2, -z+1/2'

loop_
_atom_site_label
_atom_site_type_symbol
_atom_site_fract_x
_atom_site_fract_y
_atom_site_fract_z
_atom_site_U_iso_or_equiv
_atom_site_adp_type
_atom_site_occupancy
_atom_site_site_symmetry_order
_atom_site_calc_flag
_atom_site_refinement_flags_posn
_atom_site_refinement_flags_adp
_atom_site_refinement_flags_occupancy
_atom_site_disorder_assembly
_atom_site_disorder_group
O1 O 0.9851(3) 0.33039(11) 0.28567(11) 0.0296(7) Uani 1 1 d . . . . .
O2 O 0.8819(3) -0.12482(13) 0.30343(13) 0.0331(7) Uani 1 1 d . . . . .
H52 H 0.939(4) -0.141(2) 0.273(2) 0.063(16) Uiso 1 1 d . . . . .
O3 O 0.7589(3) 0.28006(14) 0.24295(12) 0.0361(7) Uani 1 1 d . . . . .
N2 N 0.3862(3) 0.05257(16) 0.67302(14) 0.0262(8) Uani 1 1 d . . . . .
H49 H 0.389(4) 0.0962(18) 0.6826(15) 0.032(11) Uiso 1 1 d . . . . .
N1 N 0.6110(3) 0.05339(16) 0.66493(14) 0.0267(8) Uani 1 1 d . . . . .
O4 O 0.6551(3) -0.22093(15) 0.33280(14) 0.0435(8) Uani 1 1 d . . . . .
H50 H 0.739(6) -0.226(3) 0.340(2) 0.10(2) Uiso 1 1 d . . . . .
C2 C 1.0143(4) -0.17367(17) 0.47109(18) 0.0288(10) Uani 1 1 d . . . . .
C3 C 0.7584(4) 0.22286(18) 0.39593(17) 0.0247(10) Uani 1 1 d . . . . .
C4 C 0.6896(4) -0.12661(19) 0.39246(17) 0.0271(10) Uani 1 1 d . . . . .
C5 C 0.4975(4) 0.02229(17) 0.65964(15) 0.0220(9) Uani 1 1 d . . . . .
C64 C 0.8324(4) -0.14305(17) 0.40353(17) 0.0253(10) Uani 1 1 d . . . . .
C6 C 0.8077(4) 0.23651(16) 0.33798(16) 0.0237(9) Uani 1 1 d . . . . .
C7 C 0.9670(4) 0.04359(18) 0.34234(16) 0.0266(10) Uani 1 1 d . . . . .
H1 H 0.909477 0.008767 0.351722 0.032 Uiso 1 1 calc R U . . .
C8 C 1.0002(4) 0.15837(17) 0.32668(15) 0.0233(9) Uani 1 1 d . . . . .
C9 C 0.9243(4) -0.14066(18) 0.35865(18) 0.0269(10) Uani 1 1 d . . . . .
C10 C 0.9493(4) 0.22304(18) 0.32200(16) 0.0237(9) Uani 1 1 d . . . . .
C11 C 1.0320(4) 0.27095(18) 0.29933(16) 0.0259(10) Uani 1 1 d . . . . .
C12 C 0.9182(4) 0.10486(17) 0.34149(15) 0.0247(10) Uani 1 1 d . . . . .
H2 H 0.827407 0.112033 0.350968 0.030 Uiso 1 1 calc R U . . .
C13 C 0.8073(4) -0.01411(18) 0.69227(17) 0.0252(9) Uani 1 1 d . . . . .
C14 C 0.4922(4) -0.04583(17) 0.63973(16) 0.0214(9) Uani 1 1 d . . . . .
C15 C 0.6205(4) 0.22769(18) 0.40827(17) 0.0270(9) Uani 1 1 d . . . . .
C16 C 0.6330(4) -0.06924(18) 0.41685(16) 0.0269(9) Uani 1 1 d . . . . .
C17 C 0.7187(4) 0.26031(18) 0.29740(18) 0.0285(10) Uani 1 1 d . . . . .
C18 C 1.1347(4) 0.14482(18) 0.31282(15) 0.0250(9) Uani 1 1 d . . . . .
C19 C 0.8768(4) -0.16129(18) 0.46081(17) 0.0248(9) Uani 1 1 d . . . . .
C20 C 1.2177(4) 0.19636(18) 0.29420(17) 0.0300(10) Uani 1 1 d . . . . .
H3 H 1.309096 0.188674 0.286431 0.036 Uiso 1 1 calc R U . . .
C21 C 1.1034(4) -0.16815(17) 0.42396(18) 0.0312(10) Uani 1 1 d . . . . .
H19 H 1.195560 -0.175091 0.430576 0.037 Uiso 1 1 calc R U . . .
C22 C 0.8447(4) 0.20573(17) 0.44253(17) 0.0276(10) Uani 1 1 d . . . . .
H4 H 0.937444 0.202431 0.435384 0.033 Uiso 1 1 calc R U . . .
C23 C 1.1668(4) 0.25655(18) 0.28748(17) 0.0298(10) Uani 1 1 d . . . . .
H5 H 1.223628 0.290154 0.274370 0.036 Uiso 1 1 calc R U . . .
C24 C 1.0608(4) -0.15308(18) 0.36906(19) 0.0297(10) Uani 1 1 d . . . . .
H20 H 1.122645 -0.150876 0.337645 0.036 Uiso 1 1 calc R U . . .
C25 C 0.1956(4) 0.03826(19) 0.60637(16) 0.0261(10) Uani 1 1 d . . . . .
C26 C 0.8319(4) -0.18754(18) 0.56269(18) 0.0355(11) Uani 1 1 d . . . . .
H21 H 0.769953 -0.193063 0.593708 0.043 Uiso 1 1 calc R U . . .
C27 C 1.1002(4) 0.03120(19) 0.32966(17) 0.0314(10) Uani 1 1 d . . . . .
H6 H 1.133376 -0.011675 0.331004 0.038 Uiso 1 1 calc R U . . .
C28 C 0.5798(4) 0.26530(18) 0.30945(18) 0.0312(11) Uani 1 1 d . . . . .
H7 H 0.520464 0.280463 0.280124 0.037 Uiso 1 1 calc R U . . .
C29 C 1.1830(4) 0.08118(19) 0.31527(17) 0.0317(10) Uani 1 1 d . . . . .
H8 H 1.273861 0.072822 0.306863 0.038 Uiso 1 1 calc R U . . .
C30 C 0.1630(4) 0.05419(18) 0.71544(17) 0.0330(10) Uani 1 1 d . . . . .
H25 H 0.200827 0.044074 0.753954 0.049 Uiso 1 1 calc R U . . .
H26 H 0.073505 0.035814 0.712574 0.049 Uiso 1 1 calc R U . . .
H27 H 0.158247 0.101090 0.710559 0.049 Uiso 1 1 calc R U . . .
C31 C 0.2511(4) 0.02548(18) 0.66745(17) 0.0250(9) Uani 1 1 d . . . . .
H28 H 0.256271 -0.022221 0.673485 0.030 Uiso 1 1 calc R U . . .
C32 C 0.5331(4) 0.24827(17) 0.36298(18) 0.0305(10) Uani 1 1 d . . . . .
H9 H 0.440248 0.250102 0.370395 0.037 Uiso 1 1 calc R U . . .
C33 C 0.4955(4) -0.05518(19) 0.40779(17) 0.0317(10) Uani 1 1 d . . . . .
C34 C 0.8100(4) 0.00256(19) 0.75121(17) 0.0289(10) Uani 1 1 d . . . . .
H39 H 0.768604 0.041249 0.764030 0.035 Uiso 1 1 calc R U . . .
C35 C 0.9336(4) -0.0929(2) 0.77365(19) 0.0357(11) Uani 1 1 d . . . . .
H40 H 0.975646 -0.120096 0.801597 0.043 Uiso 1 1 calc R U . . .
C36 C 0.4574(4) -0.06073(19) 0.58249(17) 0.0306(10) Uani 1 1 d . . . . .
H34 H 0.441809 -0.027264 0.554895 0.037 Uiso 1 1 calc R U . . .
C37 C 0.7428(4) 0.02931(18) 0.64671(17) 0.0278(10) Uani 1 1 d . . . . .
H44 H 0.731474 0.003928 0.609772 0.033 Uiso 1 1 calc R U . . .
C38 C 0.8728(4) -0.03706(18) 0.79118(17) 0.0296(10) Uani 1 1 d . . . . .
H41 H 0.873819 -0.025410 0.831459 0.036 Uiso 1 1 calc R U . . .
C39 C 0.5736(4) 0.2135(2) 0.46530(18) 0.0371(11) Uani 1 1 d . . . . .
H10 H 0.480953 0.215255 0.473157 0.044 Uiso 1 1 calc R U . . .
C40 C 0.7966(4) 0.19384(19) 0.49773(18) 0.0352(11) Uani 1 1 d . . . . .
H11 H 0.856471 0.183085 0.528431 0.042 Uiso 1 1 calc R U . . .
C41 C 0.5185(4) -0.09500(18) 0.67949(17) 0.0298(10) Uani 1 1 d . . . . .
H35 H 0.545232 -0.084894 0.718362 0.036 Uiso 1 1 calc R U . . .
C42 C 0.6597(4) 0.1974(2) 0.50925(19) 0.0374(11) Uani 1 1 d . . . . .
H12 H 0.627075 0.188689 0.547510 0.045 Uiso 1 1 calc R U . . .
C43 C 0.7877(4) -0.16910(18) 0.50822(17) 0.0308(10) Uani 1 1 d . . . . .
H22 H 0.695564 -0.161468 0.502299 0.037 Uiso 1 1 calc R U . . .
C44 C 0.5057(5) -0.15814(18) 0.66247(19) 0.0388(11) Uani 1 1 d . . . . .
H36 H 0.522057 -0.191776 0.689805 0.047 Uiso 1 1 calc R U . . .
C45 C 0.2033(4) 0.0988(2) 0.58160(17) 0.0341(11) Uani 1 1 d . . . . .
H29 H 0.244518 0.132818 0.602733 0.041 Uiso 1 1 calc R U . . .
C46 C 0.7095(4) -0.02354(19) 0.44866(17) 0.0325(10) Uani 1 1 d . . . . .
H13 H 0.800915 -0.031884 0.455850 0.039 Uiso 1 1 calc R U . . .
C47 C 0.4456(4) -0.1245(2) 0.56582(18) 0.0359(11) Uani 1 1 d . . . . .
H37 H 0.421319 -0.134939 0.526706 0.043 Uiso 1 1 calc R U . . .
C48 C 1.0562(5) -0.19205(18) 0.52815(18) 0.0356(11) Uani 1 1 d . . . . .
H23 H 1.147731 -0.200150 0.535290 0.043 Uiso 1 1 calc R U . . .
C49 C 0.6538(4) 0.03245(19) 0.46919(18) 0.0372(11) Uani 1 1 d . . . . .
H14 H 0.707215 0.062545 0.489935 0.045 Uiso 1 1 calc R U . . .
C50 C 0.8294(4) 0.08774(19) 0.63319(19) 0.0407(12) Uani 1 1 d . . . . .
H45 H 0.784378 0.115208 0.604411 0.061 Uiso 1 1 calc R U . . .
H46 H 0.914763 0.073293 0.617187 0.061 Uiso 1 1 calc R U . . .
H47 H 0.844772 0.112302 0.669262 0.061 Uiso 1 1 calc R U . . .
C51 C 0.9670(5) -0.19825(19) 0.5729(2) 0.0395(12) Uani 1 1 d . . . . .
H24 H 0.996760 -0.209839 0.611035 0.047 Uiso 1 1 calc R U . . .
C52 C 0.4187(4) -0.0985(2) 0.37450(18) 0.0367(11) Uani 1 1 d . . . . .
H15 H 0.326749 -0.090162 0.368780 0.044 Uiso 1 1 calc R U . . .
C53 C 0.4689(4) -0.1729(2) 0.6056(2) 0.0389(12) Uani 1 1 d . . . . .
H38 H 0.459761 -0.216724 0.594058 0.047 Uiso 1 1 calc R U . . .
C54 C 0.8707(4) -0.07025(18) 0.67463(18) 0.0340(10) Uani 1 1 d . . . . .
H42 H 0.871215 -0.081873 0.634349 0.041 Uiso 1 1 calc R U . . .
C55 C 0.1347(4) -0.0111(2) 0.5751(2) 0.0385(11) Uani 1 1 d . . . . .
H30 H 0.128626 -0.053070 0.591583 0.046 Uiso 1 1 calc R U . . .
C56 C 0.6093(4) -0.1655(2) 0.35940(18) 0.0337(10) Uani 1 1 d . . . . .
C57 C 0.4414(4) 0.0027(2) 0.43082(19) 0.0404(12) Uani 1 1 d . . . . .
H16 H 0.349403 0.011483 0.425785 0.048 Uiso 1 1 calc R U . . .
C58 C 0.9333(5) -0.1094(2) 0.7151(2) 0.0430(12) Uani 1 1 d . . . . .
H43 H 0.976184 -0.147791 0.702615 0.052 Uiso 1 1 calc R U . . .
C59 C 0.4737(4) -0.1519(2) 0.35052(18) 0.0380(11) Uani 1 1 d . . . . .
H17 H 0.420685 -0.180249 0.327641 0.046 Uiso 1 1 calc R U . . .
C60 C 0.5185(5) 0.0458(2) 0.45989(19) 0.0433(12) Uani 1 1 d . . . . .
H18 H 0.481112 0.084920 0.473937 0.052 Uiso 1 1 calc R U . . .
C61 C 0.1514(5) 0.1108(2) 0.52609(19) 0.0479(13) Uani 1 1 d . . . . .
H31 H 0.157931 0.152589 0.509349 0.058 Uiso 1 1 calc R U . . .
C62 C 0.0825(5) 0.0011(3) 0.5196(2) 0.0553(15) Uani 1 1 d . . . . .
H32 H 0.041150 -0.032798 0.498318 0.066 Uiso 1 1 calc R U . . .
C63 C 0.0901(5) 0.0613(3) 0.4953(2) 0.0568(15) Uani 1 1 d . . . . .
H33 H 0.053630 0.069228 0.457608 0.068 Uiso 1 1 calc R U . . .
H48 H 0.607(4) 0.0967(19) 0.6773(16) 0.038(12) Uiso 1 1 d . . . . .
H51 H 0.857(6) 0.303(3) 0.245(2) 0.12(2) Uiso 1 1 d . . . . .

loop_
_atom_site_aniso_label
_atom_site_aniso_U_11
_atom_site_aniso_U_22
_atom_site_aniso_U_33
_atom_site_aniso_U_23
_atom_site_aniso_U_13
_atom_site_aniso_U_12
O1 0.0328(17) 0.0208(15) 0.0351(16) -0.0023(13) 0.0079(14) 0.0004(14)
O2 0.0308(17) 0.0378(17) 0.0305(17) 0.0058(14) 0.0046(15) 0.0075(15)
O3 0.0326(18) 0.0473(19) 0.0284(17) 0.0057(15) 0.0020(14) 0.0026(15)
N2 0.023(2) 0.0188(19) 0.037(2) -0.0039(17) -0.0028(17) -0.0005(16)
N1 0.0195(19) 0.0211(19) 0.039(2) -0.0053(17) -0.0013(17) 0.0009(16)
O4 0.036(2) 0.045(2) 0.050(2) -0.0158(16) 0.0079(18) -0.0101(17)
C2 0.032(3) 0.019(2) 0.034(3) -0.0029(19) -0.004(2) 0.002(2)
C3 0.030(2) 0.017(2) 0.027(2) -0.0020(18) 0.001(2) 0.0002(19)
C4 0.025(2) 0.028(2) 0.028(2) 0.0075(19) 0.005(2) -0.001(2)
C5 0.023(2) 0.024(2) 0.019(2) 0.0011(18) -0.0004(19) 0.001(2)
C64 0.022(2) 0.022(2) 0.033(3) 0.0006(19) 0.003(2) -0.0005(18)
C6 0.031(2) 0.015(2) 0.025(2) -0.0033(18) 0.003(2) 0.0009(18)
C7 0.030(3) 0.024(2) 0.026(2) -0.0009(19) 0.0016(19) -0.0041(19)
C8 0.023(2) 0.027(2) 0.019(2) -0.0036(18) -0.0002(19) -0.002(2)
C9 0.028(3) 0.019(2) 0.033(3) 0.001(2) 0.000(2) 0.0020(18)
C10 0.023(2) 0.026(2) 0.022(2) -0.0031(18) -0.0009(18) -0.0027(19)
C11 0.029(3) 0.024(2) 0.024(2) -0.0056(19) 0.0009(19) -0.001(2)
C12 0.026(2) 0.026(2) 0.022(2) -0.0056(19) 0.0038(19) -0.0017(19)
C13 0.017(2) 0.026(2) 0.033(2) -0.0001(19) 0.0018(19) -0.0020(18)
C14 0.017(2) 0.024(2) 0.023(2) -0.0010(18) -0.0018(18) -0.0006(18)
C15 0.029(2) 0.023(2) 0.029(2) -0.0020(19) 0.002(2) 0.000(2)
C16 0.027(2) 0.031(2) 0.022(2) 0.0057(19) 0.004(2) -0.001(2)
C17 0.029(3) 0.027(2) 0.029(2) -0.001(2) 0.002(2) -0.0036(19)
C18 0.025(2) 0.026(2) 0.024(2) -0.0028(18) -0.0038(19) 0.0009(19)
C19 0.024(2) 0.019(2) 0.031(2) -0.0019(19) 0.000(2) -0.0022(19)
C20 0.020(2) 0.033(2) 0.037(3) -0.004(2) -0.001(2) 0.001(2)
C21 0.027(2) 0.024(2) 0.043(3) -0.005(2) -0.002(2) 0.002(2)
C22 0.031(2) 0.022(2) 0.030(2) -0.0014(19) 0.002(2) -0.0043(19)
C23 0.028(3) 0.025(2) 0.036(2) -0.004(2) 0.001(2) -0.0042(19)
C24 0.023(2) 0.024(2) 0.041(3) 0.002(2) 0.008(2) 0.0006(19)
C25 0.018(2) 0.029(2) 0.031(2) -0.007(2) 0.0003(19) 0.0034(19)
C26 0.043(3) 0.032(3) 0.031(3) -0.001(2) 0.001(2) -0.003(2)
C27 0.034(3) 0.027(2) 0.034(2) 0.000(2) -0.005(2) 0.005(2)
C28 0.028(3) 0.030(2) 0.036(3) -0.002(2) -0.003(2) 0.004(2)
C29 0.021(2) 0.037(3) 0.037(3) -0.003(2) -0.002(2) 0.003(2)
C30 0.027(2) 0.036(2) 0.036(2) -0.001(2) 0.001(2) 0.002(2)
C31 0.019(2) 0.022(2) 0.034(2) -0.001(2) -0.002(2) 0.0005(18)
C32 0.026(3) 0.022(2) 0.043(3) -0.006(2) 0.004(2) 0.0011(19)
C33 0.026(2) 0.038(3) 0.031(2) 0.014(2) 0.006(2) 0.003(2)
C34 0.026(2) 0.027(2) 0.034(2) -0.005(2) 0.006(2) -0.0002(19)
C35 0.032(2) 0.033(3) 0.042(3) 0.008(2) -0.004(2) 0.000(2)
C36 0.031(3) 0.032(3) 0.028(2) 0.000(2) 0.002(2) 0.001(2)
C37 0.022(2) 0.030(2) 0.031(2) -0.002(2) 0.003(2) 0.0014(19)
C38 0.029(2) 0.033(2) 0.027(2) -0.005(2) 0.002(2) -0.004(2)
C39 0.035(3) 0.037(3) 0.039(3) 0.001(2) 0.014(2) 0.005(2)
C40 0.042(3) 0.032(3) 0.031(3) -0.003(2) 0.000(2) -0.003(2)
C41 0.034(3) 0.028(2) 0.028(2) 0.0019(19) 0.001(2) 0.002(2)
C42 0.043(3) 0.040(3) 0.030(3) -0.001(2) 0.008(2) -0.001(2)
C43 0.030(2) 0.028(2) 0.035(3) 0.000(2) -0.002(2) 0.001(2)
C44 0.055(3) 0.020(2) 0.041(3) 0.007(2) 0.001(3) 0.001(2)
C45 0.038(3) 0.033(3) 0.031(3) -0.006(2) -0.003(2) 0.002(2)
C46 0.032(3) 0.029(2) 0.037(3) 0.004(2) 0.001(2) 0.001(2)
C47 0.040(3) 0.036(3) 0.031(2) -0.012(2) -0.001(2) -0.001(2)
C48 0.038(3) 0.027(2) 0.042(3) -0.002(2) -0.013(3) 0.004(2)
C49 0.042(3) 0.028(3) 0.042(3) 0.001(2) 0.006(2) 0.001(2)
C50 0.029(3) 0.041(3) 0.052(3) 0.017(2) 0.001(2) -0.001(2)
C51 0.050(3) 0.036(3) 0.033(3) 0.000(2) -0.009(3) 0.005(2)
C52 0.025(3) 0.046(3) 0.039(3) 0.012(2) -0.004(2) -0.002(2)
C53 0.039(3) 0.025(2) 0.052(3) -0.006(2) 0.007(2) 0.001(2)
C54 0.041(3) 0.030(2) 0.031(2) -0.009(2) -0.001(2) 0.005(2)
C55 0.028(2) 0.030(2) 0.058(3) -0.016(2) -0.011(2) 0.003(2)
C56 0.031(3) 0.038(3) 0.032(3) 0.002(2) 0.005(2) -0.005(2)
C57 0.033(3) 0.045(3) 0.043(3) 0.014(2) 0.006(2) 0.009(2)
C58 0.053(3) 0.030(3) 0.046(3) -0.004(2) -0.003(3) 0.016(2)
C59 0.030(3) 0.051(3) 0.033(3) 0.003(2) -0.001(2) -0.010(2)
C60 0.042(3) 0.038(3) 0.050(3) 0.007(2) 0.007(3) 0.015(2)
C61 0.060(3) 0.050(3) 0.034(3) 0.000(2) -0.004(3) 0.016(3)
C62 0.049(3) 0.056(4) 0.061(3) -0.035(3) -0.025(3) 0.017(3)
C63 0.065(4) 0.066(4) 0.040(3) -0.022(3) -0.019(3) 0.033(3)

loop_
_atom_type_symbol
_atom_type_description
_atom_type_scat_dispersion_real
_atom_type_scat_dispersion_imag
_atom_type_scat_source
C C 0.0033 0.0016 'International Tables Vol C Tables 4.2.6.8 and 6.1.1.4'
H H 0.0000 0.0000 'International Tables Vol C Tables 4.2.6.8 and 6.1.1.4'
N N 0.0061 0.0033 'International Tables Vol C Tables 4.2.6.8 and 6.1.1.4'
O O 0.0106 0.0060 'International Tables Vol C Tables 4.2.6.8 and 6.1.1.4'

loop_
_geom_angle_atom_site_label_1
_geom_angle_atom_site_label_2
_geom_angle_atom_site_label_3
_geom_angle
_geom_angle_site_symmetry_1
_geom_angle_site_symmetry_3
_geom_angle_publ_flag
C9 O2 H52 113(3) . . ?
C17 O3 H51 110(3) . . ?
C5 N2 C31 125.5(3) . . ?
C5 N2 H49 119(2) . . ?
C31 N2 H49 115(2) . . ?
C5 N1 C37 126.0(3) . . ?
C5 N1 H48 117(2) . . ?
C37 N1 H48 116(2) . . ?
C56 O4 H50 110(4) . . ?
C21 C2 C48 122.3(4) . . ?
C21 C2 C19 118.6(4) . . ?
C48 C2 C19 119.1(4) . . ?
C22 C3 C15 117.9(4) . . ?
C22 C3 C6 121.8(4) . . ?
C15 C3 C6 120.3(4) . . ?
C56 C4 C16 118.0(4) . . ?
C56 C4 C64 121.7(4) . . ?
C16 C4 C64 120.3(4) . . ?
N1 C5 N2 118.8(3) . . ?
N1 C5 C14 121.7(4) . . ?
N2 C5 C14 119.5(4) . . ?
C9 C64 C19 118.5(3) . . ?
C9 C64 C4 120.6(3) . . ?
C19 C64 C4 120.9(3) . . ?
C17 C6 C3 117.6(4) . . ?
C17 C6 C10 121.4(3) . . ?
C3 C6 C10 121.0(3) . . ?
C12 C7 C27 121.0(4) . . ?
C12 C7 H1 119.5 . . ?
C27 C7 H1 119.5 . . ?
C18 C8 C12 116.9(3) . . ?
C18 C8 C10 120.5(3) . . ?
C12 C8 C10 122.5(3) . . ?
O2 C9 C64 118.8(3) . . ?
O2 C9 C24 120.0(4) . . ?
C64 C9 C24 121.2(4) . . ?
C11 C10 C8 118.6(3) . . ?
C11 C10 C6 121.7(3) . . ?
C8 C10 C6 119.6(3) . . ?
O1 C11 C10 121.6(3) . . ?
O1 C11 C23 118.8(3) . . ?
C10 C11 C23 119.5(4) . . ?
C7 C12 C8 121.4(3) . . ?
C7 C12 H2 119.3 . . ?
C8 C12 H2 119.3 . . ?
C54 C13 C34 118.7(4) . . ?
C54 C13 C37 119.7(3) . . ?
C34 C13 C37 121.5(3) . . ?
C36 C14 C41 119.9(3) . . ?
C36 C14 C5 120.6(3) . . ?
C41 C14 C5 119.4(3) . . ?
C39 C15 C32 121.6(4) . . ?
C39 C15 C3 119.6(4) . . ?
C32 C15 C3 118.8(4) . . ?
C46 C16 C33 117.5(4) . . ?
C46 C16 C4 122.5(4) . . ?
C33 C16 C4 119.9(4) . . ?
O3 C17 C6 121.6(3) . . ?
O3 C17 C28 116.2(4) . . ?
C6 C17 C28 122.1(4) . . ?
C29 C18 C8 120.4(4) . . ?
C29 C18 C20 120.9(4) . . ?
C8 C18 C20 118.6(3) . . ?
C43 C19 C2 117.9(4) . . ?
C43 C19 C64 122.1(4) . . ?
C2 C19 C64 120.0(4) . . ?
C23 C20 C18 120.2(4) . . ?
C23 C20 H3 119.9 . . ?
C18 C20 H3 119.9 . . ?
C24 C21 C2 121.5(4) . . ?
C24 C21 H19 119.3 . . ?
C2 C21 H19 119.3 . . ?
C40 C22 C3 121.2(4) . . ?
C40 C22 H4 119.4 . . ?
C3 C22 H4 119.4 . . ?
C20 C23 C11 122.3(4) . . ?
C20 C23 H5 118.8 . . ?
C11 C23 H5 118.8 . . ?
C21 C24 C9 120.1(4) . . ?
C21 C24 H20 119.9 . . ?
C9 C24 H20 119.9 . . ?
C45 C25 C55 119.0(4) . . ?
C45 C25 C31 120.8(4) . . ?
C55 C25 C31 120.2(4) . . ?
C43 C26 C51 120.7(4) . . ?
C43 C26 H21 119.6 . . ?
C51 C26 H21 119.6 . . ?
C29 C27 C7 119.6(4) . . ?
C29 C27 H6 120.2 . . ?
C7 C27 H6 120.2 . . ?
C32 C28 C17 119.6(4) . . ?
C32 C28 H7 120.2 . . ?
C17 C28 H7 120.2 . . ?
C27 C29 C18 120.6(4) . . ?
C27 C29 H8 119.7 . . ?
C18 C29 H8 119.7 . . ?
C31 C30 H25 109.5 . . ?
C31 C30 H26 109.5 . . ?
H25 C30 H26 109.5 . . ?
C31 C30 H27 109.5 . . ?
H25 C30 H27 109.5 . . ?
H26 C30 H27 109.5 . . ?
N2 C31 C25 110.5(3) . . ?
N2 C31 C30 108.9(3) . . ?
C25 C31 C30 112.0(3) . . ?
N2 C31 H28 108.5 . . ?
C25 C31 H28 108.5 . . ?
C30 C31 H28 108.5 . . ?
C28 C32 C15 121.2(4) . . ?
C28 C32 H9 119.4 . . ?
C15 C32 H9 119.4 . . ?
C52 C33 C57 122.0(4) . . ?
C52 C33 C16 118.6(4) . . ?
C57 C33 C16 119.4(4) . . ?
C38 C34 C13 120.0(4) . . ?
C38 C34 H39 120.0 . . ?
C13 C34 H39 120.0 . . ?
C58 C35 C38 119.4(4) . . ?
C58 C35 H40 120.3 . . ?
C38 C35 H40 120.3 . . ?
C47 C36 C14 119.6(4) . . ?
C47 C36 H34 120.2 . . ?
C14 C36 H34 120.2 . . ?
N1 C37 C50 107.6(3) . . ?
N1 C37 C13 113.0(3) . . ?
C50 C37 C13 111.4(3) . . ?
N1 C37 H44 108.2 . . ?
C50 C37 H44 108.2 . . ?
C13 C37 H44 108.2 . . ?
C34 C38 C35 121.0(4) . . ?
C34 C38 H41 119.5 . . ?
C35 C38 H41 119.5 . . ?
C42 C39 C15 120.9(4) . . ?
C42 C39 H10 119.5 . . ?
C15 C39 H10 119.5 . . ?
C22 C40 C42 120.5(4) . . ?
C22 C40 H11 119.7 . . ?
C42 C40 H11 119.7 . . ?
C44 C41 C14 119.8(4) . . ?
C44 C41 H35 120.1 . . ?
C14 C41 H35 120.1 . . ?
C39 C42 C40 119.8(4) . . ?
C39 C42 H12 120.1 . . ?
C40 C42 H12 120.1 . . ?
C26 C43 C19 121.2(4) . . ?
C26 C43 H22 119.4 . . ?
C19 C43 H22 119.4 . . ?
C41 C44 C53 120.2(4) . . ?
C41 C44 H36 119.9 . . ?
C53 C44 H36 119.9 . . ?
C25 C45 C61 120.9(4) . . ?
C25 C45 H29 119.5 . . ?
C61 C45 H29 119.5 . . ?
C49 C46 C16 121.2(4) . . ?
C49 C46 H13 119.4 . . ?
C16 C46 H13 119.4 . . ?
C53 C47 C36 120.2(4) . . ?
C53 C47 H37 119.9 . . ?
C36 C47 H37 119.9 . . ?
C51 C48 C2 121.0(4) . . ?
C51 C48 H23 119.5 . . ?
C2 C48 H23 119.5 . . ?
C46 C49 C60 120.7(4) . . ?
C46 C49 H14 119.6 . . ?
C60 C49 H14 119.6 . . ?
C37 C50 H45 109.5 . . ?
C37 C50 H46 109.5 . . ?
H45 C50 H46 109.5 . . ?
C37 C50 H47 109.5 . . ?
H45 C50 H47 109.5 . . ?
H46 C50 H47 109.5 . . ?
C48 C51 C26 119.9(4) . . ?
C48 C51 H24 120.0 . . ?
C26 C51 H24 120.0 . . ?
C59 C52 C33 121.1(4) . . ?
C59 C52 H15 119.5 . . ?
C33 C52 H15 119.5 . . ?
C47 C53 C44 120.2(4) . . ?
C47 C53 H38 119.9 . . ?
C44 C53 H38 119.9 . . ?
C58 C54 C13 120.6(4) . . ?
C58 C54 H42 119.7 . . ?
C13 C54 H42 119.7 . . ?
C25 C55 C62 119.9(4) . . ?
C25 C55 H30 120.1 . . ?
C62 C55 H30 120.1 . . ?
C4 C56 O4 122.5(4) . . ?
C4 C56 C59 122.2(4) . . ?
O4 C56 C59 115.3(4) . . ?
C60 C57 C33 121.2(4) . . ?
C60 C57 H16 119.4 . . ?
C33 C57 H16 119.4 . . ?
C35 C58 C54 120.3(4) . . ?
C35 C58 H43 119.9 . . ?
C54 C58 H43 119.9 . . ?
C52 C59 C56 120.1(4) . . ?
C52 C59 H17 119.9 . . ?
C56 C59 H17 119.9 . . ?
C57 C60 C49 119.9(4) . . ?
C57 C60 H18 120.1 . . ?
C49 C60 H18 120.1 . . ?
C63 C61 C45 119.7(4) . . ?
C63 C61 H31 120.2 . . ?
C45 C61 H31 120.2 . . ?
C63 C62 C55 120.8(4) . . ?
C63 C62 H32 119.6 . . ?
C55 C62 H32 119.6 . . ?
C62 C63 C61 119.7(4) . . ?
C62 C63 H33 120.1 . . ?
C61 C63 H33 120.1 . . ?

loop_
_geom_bond_atom_site_label_1
_geom_bond_atom_site_label_2
_geom_bond_distance
_geom_bond_site_symmetry_2
_geom_bond_publ_flag
O1 C11 1.356(4) . ?
O2 C9 1.370(4) . ?
O2 H52 0.96(5) . ?
O3 C17 1.369(4) . ?
O3 H51 1.10(6) . ?
N2 C5 1.320(4) . ?
N2 C31 1.476(5) . ?
N2 H49 0.93(4) . ?
N1 C5 1.317(5) . ?
N1 C37 1.476(5) . ?
N1 H48 0.94(4) . ?
O4 C56 1.379(5) . ?
O4 H50 0.87(6) . ?
C2 C21 1.405(5) . ?
C2 C48 1.420(5) . ?
C2 C19 1.427(5) . ?
C3 C22 1.418(5) . ?
C3 C15 1.419(5) . ?
C3 C6 1.440(5) . ?
C4 C56 1.368(5) . ?
C4 C16 1.431(5) . ?
C4 C64 1.498(5) . ?
C5 C14 1.485(5) . ?
C64 C9 1.380(5) . ?
C64 C19 1.432(5) . ?
C6 C17 1.379(5) . ?
C6 C10 1.497(5) . ?
C7 C12 1.362(5) . ?
C7 C27 1.395(5) . ?
C7 H1 0.9500 . ?
C8 C18 1.417(5) . ?
C8 C12 1.424(5) . ?
C8 C10 1.439(5) . ?
C9 C24 1.417(5) . ?
C10 C11 1.395(5) . ?
C11 C23 1.414(5) . ?
C12 H2 0.9500 . ?
C13 C54 1.387(5) . ?
C13 C34 1.388(5) . ?
C13 C37 1.520(5) . ?
C14 C36 1.387(5) . ?
C14 C41 1.390(5) . ?
C15 C39 1.415(5) . ?
C15 C32 1.422(5) . ?
C16 C46 1.420(5) . ?
C16 C33 1.429(5) . ?
C17 C28 1.428(5) . ?
C18 C29 1.407(5) . ?
C18 C20 1.421(5) . ?
C19 C43 1.414(5) . ?
C20 C23 1.358(5) . ?
C20 H3 0.9500 . ?
C21 C24 1.360(5) . ?
C21 H19 0.9500 . ?
C22 C40 1.371(5) . ?
C22 H4 0.9500 . ?
C23 H5 0.9500 . ?
C24 H20 0.9500 . ?
C25 C45 1.378(5) . ?
C25 C55 1.389(5) . ?
C25 C31 1.524(5) . ?
C26 C43 1.374(5) . ?
C26 C51 1.396(6) . ?
C26 H21 0.9500 . ?
C27 C29 1.369(5) . ?
C27 H6 0.9500 . ?
C28 C32 1.355(5) . ?
C28 H7 0.9500 . ?
C29 H8 0.9500 . ?
C30 C31 1.529(5) . ?
C30 H25 0.9800 . ?
C30 H26 0.9800 . ?
C30 H27 0.9800 . ?
C31 H28 1.0000 . ?
C32 H9 0.9500 . ?
C33 C52 1.408(5) . ?
C33 C57 1.419(5) . ?
C34 C38 1.380(5) . ?
C34 H39 0.9500 . ?
C35 C58 1.377(6) . ?
C35 C38 1.370(5) . ?
C35 H40 0.9500 . ?
C36 C47 1.381(5) . ?
C36 H34 0.9500 . ?
C37 C50 1.524(5) . ?
C37 H44 1.0000 . ?
C38 H41 0.9500 . ?
C39 C42 1.367(5) . ?
C39 H10 0.9500 . ?
C40 C42 1.404(6) . ?
C40 H11 0.9500 . ?
C41 C44 1.372(5) . ?
C41 H35 0.9500 . ?
C42 H12 0.9500 . ?
C43 H22 0.9500 . ?
C44 C53 1.383(6) . ?
C44 H36 0.9500 . ?
C45 C61 1.392(5) . ?
C45 H29 0.9500 . ?
C46 C49 1.372(5) . ?
C46 H13 0.9500 . ?
C47 C53 1.374(5) . ?
C47 H37 0.9500 . ?
C48 C51 1.366(6) . ?
C48 H23 0.9500 . ?
C49 C60 1.405(6) . ?
C49 H14 0.9500 . ?
C50 H45 0.9800 . ?
C50 H46 0.9800 . ?
C50 H47 0.9800 . ?
C51 H24 0.9500 . ?
C52 C59 1.353(6) . ?
C52 H15 0.9500 . ?
C53 H38 0.9500 . ?
C54 C58 1.381(5) . ?
C54 H42 0.9500 . ?
C55 C62 1.395(6) . ?
C55 H30 0.9500 . ?
C56 C59 1.408(6) . ?
C57 C60 1.356(6) . ?
C57 H16 0.9500 . ?
C58 H43 0.9500 . ?
C59 H17 0.9500 . ?
C60 H18 0.9500 . ?
C61 C63 1.387(6) . ?
C61 H31 0.9500 . ?
C62 C63 1.367(7) . ?
C62 H32 0.9500 . ?
C63 H33 0.9500 . ?

loop_
_geom_torsion_atom_site_label_1
_geom_torsion_atom_site_label_2
_geom_torsion_atom_site_label_3
_geom_torsion_atom_site_label_4
_geom_torsion
_geom_torsion_site_symmetry_1
_geom_torsion_site_symmetry_2
_geom_torsion_site_symmetry_3
_geom_torsion_site_symmetry_4
_geom_torsion_publ_flag
C37 N1 C5 N2 -173.8(3) . . . . ?
C37 N1 C5 C14 6.9(6) . . . . ?
C31 N2 C5 N1 177.6(4) . . . . ?
C31 N2 C5 C14 -3.0(5) . . . . ?
C56 C4 C64 C9 69.2(5) . . . . ?
C16 C4 C64 C9 -111.1(4) . . . . ?
C56 C4 C64 C19 -111.0(4) . . . . ?
C16 C4 C64 C19 68.6(5) . . . . ?
C22 C3 C6 C17 -172.3(3) . . . . ?
C15 C3 C6 C17 6.3(5) . . . . ?
C22 C3 C6 C10 9.9(5) . . . . ?
C15 C3 C6 C10 -171.6(3) . . . . ?
C19 C64 C9 O2 178.4(3) . . . . ?
C4 C64 C9 O2 -1.9(5) . . . . ?
C19 C64 C9 C24 -2.8(6) . . . . ?
C4 C64 C9 C24 176.9(4) . . . . ?
C18 C8 C10 C11 4.8(5) . . . . ?
C12 C8 C10 C11 -171.1(3) . . . . ?
C18 C8 C10 C6 -178.8(3) . . . . ?
C12 C8 C10 C6 5.3(5) . . . . ?
C17 C6 C10 C11 57.5(5) . . . . ?
C3 C6 C10 C11 -124.7(4) . . . . ?
C17 C6 C10 C8 -118.7(4) . . . . ?
C3 C6 C10 C8 59.1(5) . . . . ?
C8 C10 C11 O1 170.2(3) . . . . ?
C6 C10 C11 O1 -6.1(5) . . . . ?
C8 C10 C11 C23 -6.7(5) . . . . ?
C6 C10 C11 C23 177.1(4) . . . . ?
C27 C7 C12 C8 1.1(6) . . . . ?
C18 C8 C12 C7 0.1(5) . . . . ?
C10 C8 C12 C7 176.2(3) . . . . ?
N1 C5 C14 C36 -101.5(5) . . . . ?
N2 C5 C14 C36 79.2(5) . . . . ?
N1 C5 C14 C41 80.4(5) . . . . ?
N2 C5 C14 C41 -98.9(4) . . . . ?
C22 C3 C15 C39 -1.9(6) . . . . ?
C6 C3 C15 C39 179.4(3) . . . . ?
C22 C3 C15 C32 176.6(3) . . . . ?
C6 C3 C15 C32 -2.1(5) . . . . ?
C56 C4 C16 C46 -175.9(4) . . . . ?
C64 C4 C16 C46 4.4(5) . . . . ?
C56 C4 C16 C33 1.9(5) . . . . ?
C64 C4 C16 C33 -177.8(3) . . . . ?
C3 C6 C17 O3 174.1(3) . . . . ?
C10 C6 C17 O3 -8.1(6) . . . . ?
C3 C6 C17 C28 -6.4(5) . . . . ?
C10 C6 C17 C28 171.4(3) . . . . ?
C12 C8 C18 C29 -1.5(5) . . . . ?
C10 C8 C18 C29 -177.6(3) . . . . ?
C12 C8 C18 C20 176.1(3) . . . . ?
C10 C8 C18 C20 -0.1(5) . . . . ?
C21 C2 C19 C43 178.0(3) . . . . ?
C48 C2 C19 C43 -1.1(6) . . . . ?
C21 C2 C19 C64 -0.6(6) . . . . ?
C48 C2 C19 C64 -179.7(3) . . . . ?
C9 C64 C19 C43 -175.7(4) . . . . ?
C4 C64 C19 C43 4.6(6) . . . . ?
C9 C64 C19 C2 2.8(5) . . . . ?
C4 C64 C19 C2 -176.9(3) . . . . ?
C29 C18 C20 C23 174.6(4) . . . . ?
C8 C18 C20 C23 -2.9(6) . . . . ?
C48 C2 C21 C24 177.3(4) . . . . ?
C19 C2 C21 C24 -1.8(6) . . . . ?
C15 C3 C22 C40 0.3(5) . . . . ?
C6 C3 C22 C40 179.0(4) . . . . ?
C18 C20 C23 C11 1.0(6) . . . . ?
O1 C11 C23 C20 -173.0(4) . . . . ?
C10 C11 C23 C20 3.9(6) . . . . ?
C2 C21 C24 C9 1.9(6) . . . . ?
O2 C9 C24 C21 179.3(3) . . . . ?
C64 C9 C24 C21 0.5(6) . . . . ?
C12 C7 C27 C29 -1.0(6) . . . . ?
O3 C17 C28 C32 -178.3(3) . . . . ?
C6 C17 C28 C32 2.2(6) . . . . ?
C7 C27 C29 C18 -0.4(6) . . . . ?
C8 C18 C29 C27 1.6(6) . . . . ?
C20 C18 C29 C27 -175.8(4) . . . . ?
C5 N2 C31 C25 -88.4(4) . . . . ?
C5 N2 C31 C30 148.2(4) . . . . ?
C45 C25 C31 N2 -47.7(5) . . . . ?
C55 C25 C31 N2 133.2(4) . . . . ?
C45 C25 C31 C30 73.9(5) . . . . ?
C55 C25 C31 C30 -105.2(4) . . . . ?
C17 C28 C32 C15 2.3(6) . . . . ?
C39 C15 C32 C28 176.1(4) . . . . ?
C3 C15 C32 C28 -2.3(6) . . . . ?
C46 C16 C33 C52 177.6(3) . . . . ?
C4 C16 C33 C52 -0.3(5) . . . . ?
C46 C16 C33 C57 -0.4(5) . . . . ?
C4 C16 C33 C57 -178.3(3) . . . . ?
C54 C13 C34 C38 -1.2(6) . . . . ?
C37 C13 C34 C38 -178.1(3) . . . . ?
C41 C14 C36 C47 1.8(6) . . . . ?
C5 C14 C36 C47 -176.3(4) . . . . ?
C5 N1 C37 C50 153.3(4) . . . . ?
C5 N1 C37 C13 -83.3(5) . . . . ?
C54 C13 C37 N1 137.0(4) . . . . ?
C34 C13 C37 N1 -46.1(5) . . . . ?
C54 C13 C37 C50 -101.7(4) . . . . ?
C34 C13 C37 C50 75.1(5) . . . . ?
C13 C34 C38 C35 0.3(6) . . . . ?
C58 C35 C38 C34 0.7(6) . . . . ?
C32 C15 C39 C42 -176.2(4) . . . . ?
C3 C15 C39 C42 2.3(6) . . . . ?
C3 C22 C40 C42 1.0(6) . . . . ?
C36 C14 C41 C44 -2.2(6) . . . . ?
C5 C14 C41 C44 175.9(4) . . . . ?
C15 C39 C42 C40 -1.0(6) . . . . ?
C22 C40 C42 C39 -0.7(6) . . . . ?
C51 C26 C43 C19 0.9(6) . . . . ?
C2 C19 C43 C26 0.5(6) . . . . ?
C64 C19 C43 C26 179.0(4) . . . . ?
C14 C41 C44 C53 1.1(7) . . . . ?
C55 C25 C45 C61 -0.2(6) . . . . ?
C31 C25 C45 C61 -179.3(4) . . . . ?
C33 C16 C46 C49 -0.9(5) . . . . ?
C4 C16 C46 C49 177.0(4) . . . . ?
C14 C36 C47 C53 -0.4(6) . . . . ?
C21 C2 C48 C51 -178.7(4) . . . . ?
C19 C2 C48 C51 0.3(6) . . . . ?
C16 C46 C49 C60 0.8(6) . . . . ?
C2 C48 C51 C26 1.1(6) . . . . ?
C43 C26 C51 C48 -1.7(6) . . . . ?
C57 C33 C52 C59 176.7(4) . . . . ?
C16 C33 C52 C59 -1.2(6) . . . . ?
C36 C47 C53 C44 -0.7(7) . . . . ?
C41 C44 C53 C47 0.3(7) . . . . ?
C34 C13 C54 C58 1.2(6) . . . . ?
C37 C13 C54 C58 178.1(4) . . . . ?
C45 C25 C55 C62 0.0(6) . . . . ?
C31 C25 C55 C62 179.1(4) . . . . ?
C16 C4 C56 O4 178.3(4) . . . . ?
C64 C4 C56 O4 -2.0(6) . . . . ?
C16 C4 C56 C59 -2.1(6) . . . . ?
C64 C4 C56 C59 177.5(4) . . . . ?
C52 C33 C57 C60 -176.1(4) . . . . ?
C16 C33 C57 C60 1.8(6) . . . . ?
C38 C35 C58 C54 -0.8(7) . . . . ?
C13 C54 C58 C35 -0.2(7) . . . . ?
C33 C52 C59 C56 1.0(6) . . . . ?
C4 C56 C59 C52 0.7(6) . . . . ?
O4 C56 C59 C52 -179.7(4) . . . . ?
C33 C57 C60 C49 -2.0(6) . . . . ?
C46 C49 C60 C57 0.7(6) . . . . ?
C25 C45 C61 C63 0.5(7) . . . . ?
C25 C55 C62 C63 -0.2(7) . . . . ?
C55 C62 C63 C61 0.5(7) . . . . ?
C45 C61 C63 C62 -0.7(7) . . . . ?
